data_1526160
loop_
_publ_author_name
'Grey, I.E.'
'Planes, J.'
'Roth, R.S.'
'Mumme, W.G.'
'Chenavas, J.'
'Bendersky, L.A.'
'Li, C.'

_publ_section_title
;
 Characterization of new 5M and 7M polytypes of niobia-doped Ca2 Ta2 O7
;
_journal_name_full 'Journal of Solid State Chemistry'
_journal_page_first 274
_journal_page_last 287
_journal_volume 161
_journal_year 2001
_chemical_formula_sum 'Ca2 O7 Ta2'
_chemical_name_systematic 'Ca2 (Ta2 O7)'
_space_group_IT_number 5
_symmetry_space_group_name_Hall 'C 2y'
_symmetry_space_group_name_H-M 'C 1 2 1'
_cell_angle_alpha 90
_cell_angle_beta 95.77
_cell_angle_gamma 90
_cell_formula_units_Z 28
_cell_length_a 12.726
_cell_length_b 7.38
_cell_length_c 42.358
_cell_volume 3958.018
_citation_journal_id_ASTM JSSCBI
_cod_data_source_file Grey_JSSCBI_2001_1690.cif
_cod_data_source_block Ca2O7Ta2
_cod_database_code 1526160

loop_
_symmetry_equiv_pos_as_xyz
x,y,z
-x,y,-z
x+1/2,y+1/2,z
-x+1/2,y+1/2,-z

loop_
_atom_site_label
_atom_site_type_symbol
_atom_site_fract_x
_atom_site_fract_y
_atom_site_fract_z
_atom_site_occupancy
_atom_site_U_iso_or_equiv
Ca7 Ca+2 0.3162 0.257 0.2125 1 0.0
Ta8 Ta+5 0.314 0.766 0.2161 1 0.0
Ca9 Ca+2 0.1858 0.7707 0.2889 1 0.0
O37 O-2 0.8397 0.764 0.3654 1 0.0
Ta9 Ta+5 0.4285 0.4922 0.2841 1 0.0
O17 O-2 0.0176 0.514 0.1706 1 0.0
O33 O-2 0.4405 0.973 0.3511 1 0.0
Ta2 Ta+5 0.1894 -0.002 0.0717 1 0.0
Ca15 Ca+2 0 0.507 0.5 1 0.0
O34 O-2 0.6449 0.927 0.3429 1 0.0
O47 O-2 0.2726 0.003 0.4864 1 0.0
Ca13 Ca+2 0.3957 0.257 0.4284 1 0.0
O43 O-2 0.2135 0.309 0.4537 1 0.0
O1 O-2 0.1364 0.005 0.0267 1 0.0
O10 O-2 0.5546 0.416 0.0843 1 0.0
O27 O-2 0.34 0.312 0.2637 1 0.0
O35 O-2 0.2345 0.761 0.3513 1 0.0
O44 O-2 0.5062 0.999 0.4492 1 0.0
O5 O-2 0.3255 0.081 0.0575 1 0.0
O25 O-2 0.044 0.052 0.2583 1 0.0
O31 O-2 0.8185 0.01 0.3143 1 0.0
Ca11 Ca+2 0.0329 0.767 0.3564 1 0.0
Ca1 Ca+2 0 0.49 0 1 0.0
O36 O-2 0.1408 0.063 0.3629 1 0.0
Ta7 Ta+5 0.0659 0.5184 0.2184 1 0.0
O15 O-2 0.3135 0.223 0.1601 1 0.0
O8 O-2 0.1399 0.249 0.0788 1 0.0
Ca14 Ca+2 0.3989 0.7437 0.4307 1 0.0
O21 O-2 0.5185 0.272 0.2163 1 0.0
O12 O-2 0.1969 0.531 0.1171 1 0.0
O42 O-2 0.0728 0.326 0.402 1 0.0
Ca5 Ca+2 0.1274 0.7607 0.1422 1 0.0
O7 O-2 0.7377 0.252 0.0633 1 0.0
Ca6 Ca+2 0.3763 0.505 0.1413 1 0.0
O39 O-2 0.2652 0.522 0.4038 1 0.0
Ta5 Ta+5 0.3826 0.007 0.1441 1 0.0
Ca2 Ca+2 0.2531 0.2322 -0.0023 1 0.0
Ta10 Ta+5 0.0361 0.2617 0.3559 1 0.0
Ta6 Ta+5 0.0618 0.0186 0.2112 1 0.0
Ta12 Ta+5 0.2874 0.513 0.359 1 0.0
Ta4 Ta+5 0.4394 0.2509 0.0694 1 0.0
O45 O-2 0.7142 0.199 0.4563 1 0.0
Ca4 Ca+2 0.1275 0.2657 0.1409 1 0.0
Ta1 Ta+5 0 0.0289 0 1 0.0
Ca8 Ca+2 0.1764 0.2709 0.2878 1 0.0
O24 O-2 0.4197 0.963 0.2262 1 0.0
O23 O-2 0.208 0.948 0.2259 1 0.0
O49 O-2 0.1031 0.21 0.5064 1 0.0
O46 O-2 0.003 0.007 0.4538 1 0.0
O18 O-2 0.3054 0.841 0.1709 1 0.0
O41 O-2 0.8111 0.481 0.404 1 0.0
O3 O-2 0.4339 0.713 0.0228 1 0.0
O9 O-2 0.3437 0.444 0.0777 1 0.0
O14 O-2 0.4415 0.79 0.125 1 0.0
O20 O-2 0.4074 0.569 0.2035 1 0.0
O28 O-2 0.6 0.024 0.2633 1 0.0
O26 O-2 0.3389 0.707 0.2612 1 0.0
O16 O-2 0.0627 0.002 0.1662 1 0.0
Ta11 Ta+5 0.2888 0.011 0.358 1 0.0
O22 O-2 0.6182 0.771 0.2124 1 0.0
Ca3 Ca+2 0.4357 0.758 0.0731 1 0.0
O19 O-2 0.7046 0.091 0.2053 1 0.0
O13 O-2 0.2466 0.982 0.1156 1 0.0
O32 O-2 0.7664 0.532 0.3112 1 0.0
Ca10 Ca+2 0.4263 0.0161 0.2858 1 0.0
O29 O-2 0.5145 0.306 0.3046 1 0.0
O2 O-2 0.1834 0.464 0.0248 1 0.0
O40 O-2 0.0701 0.73 0.4066 1 0.0
O30 O-2 0.0022 0.203 0.3122 1 0.0
O48 O-2 0.1004 0.803 0.5069 1 0.0
O4 O-2 0.4397 0.313 0.0247 1 0.0
Ta3 Ta+5 0.1892 0.4975 0.0707 1 0.0
O11 O-2 0.9437 0.678 0.1151 1 0.0
O38 O-2 0.4326 0.593 0.372 1 0.0
Ta14 Ta+5 0 0.0051 0.5 1 0.0
Ca12 Ca+2 0.1521 0.0076 0.4274 1 0.0
O6 O-2 0.0361 0.547 0.0629 1 0.0
Ta13 Ta+5 0.1305 0.5241 0.4284 1 0.0
Ta15 Ta+5 0.2518 0.7579 0.5018 1 0.0
